data_2236678
loop_
_publ_author_name
'Apostolidis, Christos'
'Ahlmann, Martin'
'Walter, Olaf'

_publ_section_title
;
 <i>fac</i>-Bromidotricarbonyl[2-(diisopropylphosphanyl)benzaldehyde-\k^2^<i>O</i>,<i>P</i>]rhenium(I)
;
_journal_coeditor_code VN2046
_journal_issue 9
_journal_name_full 'Acta Crystallographica Section E'
_journal_page_first m1201
_journal_paper_doi 10.1107/S1600536812035957
_journal_volume 68
_journal_year 2012
_chemical_formula_iupac '[Re Br (C13 H19 O P) (CO)3]'
_chemical_formula_moiety 'C16 H19 Br O4 P Re'
_chemical_formula_sum 'C16 H19 Br O4 P Re'
_chemical_formula_weight 572.39
_chemical_name_systematic
;
<i>fac</i>-Bromidotricarbonyl[2-(diisopropylphosphanyl)benzaldehyde-
\k^2^<i>O</i>,<i>P</i>]rhenium(I)
;
_space_group_IT_number 14
_symmetry_cell_setting monoclinic
_symmetry_space_group_name_Hall '-P 2ybc'
_symmetry_space_group_name_H-M 'P 1 21/c 1'
_atom_sites_solution_hydrogens geom
_atom_sites_solution_primary direct
_atom_sites_solution_secondary difmap
_audit_creation_method SHELXL97
_cell_angle_alpha 90.00
_cell_angle_beta 125.29(3)
_cell_angle_gamma 90.00
_cell_formula_units_Z 4
_cell_length_a 10.750(2)
_cell_length_b 15.194(3)
_cell_length_c 13.699(3)
_cell_measurement_reflns_used 165
_cell_measurement_temperature 200(2)
_cell_measurement_theta_max 28.30
_cell_measurement_theta_min 2.26
_cell_volume 1826.4(9)
_computing_cell_refinement 'SAINT (Bruker, 1997)'
_computing_data_collection 'SMART (Bruker, 1997)'
_computing_data_reduction 'SAINT (Bruker, 1997)'
_computing_molecular_graphics
;
XPMA (Zsolnai, 1996), ORTEP (Farrugia, 1997)
;
_computing_publication_material 'publCIF (Westrip, 2010)'
_computing_structure_refinement 'SHELXL97 (Sheldrick, 2008)'
_computing_structure_solution 'SHELXS97 (Sheldrick, 2008)'
_diffrn_ambient_temperature 200(2)
_diffrn_detector_area_resol_mean 8
_diffrn_measured_fraction_theta_full 0.975
_diffrn_measured_fraction_theta_max 0.975
_diffrn_measurement_device_type 'Siemens SMART 1000 CCD'
_diffrn_measurement_method \w
_diffrn_radiation_monochromator graphite
_diffrn_radiation_source 'fine-focus sealed tube'
_diffrn_radiation_type MoK\a
_diffrn_radiation_wavelength 0.71073
_diffrn_reflns_av_R_equivalents 0.0269
_diffrn_reflns_av_sigmaI/netI 0.0184
_diffrn_reflns_limit_h_max 14
_diffrn_reflns_limit_h_min -14
_diffrn_reflns_limit_k_max 19
_diffrn_reflns_limit_k_min -19
_diffrn_reflns_limit_l_max 17
_diffrn_reflns_limit_l_min -17
_diffrn_reflns_number 18487
_diffrn_reflns_theta_full 28.30
_diffrn_reflns_theta_max 28.30
_diffrn_reflns_theta_min 2.26
_exptl_absorpt_coefficient_mu 8.944
_exptl_absorpt_correction_T_max 1
_exptl_absorpt_correction_T_min 0.630585
_exptl_absorpt_correction_type numerical
_exptl_absorpt_process_details 'SADABS (Bruker, 1997)'
_exptl_crystal_colour orange
_exptl_crystal_density_diffrn 2.082
_exptl_crystal_density_method 'not measured'
_exptl_crystal_description cube
_exptl_crystal_F_000 1088
_exptl_crystal_size_max 0.43
_exptl_crystal_size_mid 0.33
_exptl_crystal_size_min 0.31
_refine_diff_density_max 0.511
_refine_diff_density_min -1.038
_refine_ls_extinction_method none
_refine_ls_goodness_of_fit_ref 1.110
_refine_ls_hydrogen_treatment mixed
_refine_ls_matrix_type full
_refine_ls_number_parameters 221
_refine_ls_number_reflns 4436
_refine_ls_number_restraints 0
_refine_ls_restrained_S_all 1.110
_refine_ls_R_factor_all 0.0212
_refine_ls_R_factor_gt 0.0184
_refine_ls_shift/su_max 0.002
_refine_ls_shift/su_mean 0.000
_refine_ls_structure_factor_coef Fsqd
_refine_ls_weighting_details 'calc w = 1/[\s^2^(Fo^2^)+(0.0228P)^2^+0.9870P] where P=(Fo^2^+2Fc^2^)/3'
_refine_ls_weighting_scheme calc
_refine_ls_wR_factor_gt 0.0445
_refine_ls_wR_factor_ref 0.0453
_reflns_number_gt 4095
_reflns_number_total 4436
_reflns_threshold_expression I>2\s(I)
_cod_data_source_file vn2046.cif
_cod_data_source_block I
_cod_original_sg_symbol_H-M P21/c
_cod_database_code 2236678
_cod_database_fobs_code 2236678

loop_
_symmetry_equiv_pos_as_xyz
'x, y, z'
'-x, y+1/2, -z+1/2'
'-x, -y, -z'
'x, -y-1/2, z-1/2'

loop_
_atom_site_type_symbol
_atom_site_label
_atom_site_fract_x
_atom_site_fract_y
_atom_site_fract_z
_atom_site_U_iso_or_equiv
_atom_site_adp_type
_atom_site_calc_flag
_atom_site_refinement_flags
_atom_site_occupancy
_atom_site_symmetry_multiplicity
Re Re1 0.096757(10) 0.651316(6) 0.822326(9) 0.01984(4) Uani d . 1 1
Br Br1 0.09257(4) 0.70831(2) 1.00026(3) 0.03331(7) Uani d . 1 1
P P1 -0.17759(7) 0.68270(4) 0.68063(6) 0.01901(13) Uani d . 1 1
O O1 0.0136(2) 0.53062(12) 0.85118(17) 0.0246(4) Uani d . 1 1
O O2 0.2119(2) 0.83034(14) 0.8052(2) 0.0381(5) Uani d . 1 1
O O3 0.4316(2) 0.59455(16) 1.0029(2) 0.0446(6) Uani d . 1 1
O O4 0.1170(3) 0.57547(15) 0.6249(2) 0.0387(5) Uani d . 1 1
C C1 -0.2889(3) 0.63407(17) 0.7300(2) 0.0217(5) Uani d . 1 1
C C2 -0.4274(3) 0.6705(2) 0.6956(3) 0.0294(6) Uani d . 1 1
H H2 -0.4596 0.7228 0.6525 0.035(4) Uiso calc R 1 1
C C3 -0.5192(3) 0.6307(2) 0.7243(3) 0.0343(7) Uani d . 1 1
H H3 -0.6104 0.6571 0.7013 0.035(4) Uiso calc R 1 1
C C4 -0.4759(3) 0.5528(2) 0.7861(3) 0.0320(6) Uani d . 1 1
H H4 -0.5383 0.5258 0.8038 0.035(4) Uiso calc R 1 1
C C5 -0.3387(3) 0.51476(19) 0.8221(2) 0.0275(6) Uani d . 1 1
H H5 -0.3092 0.4618 0.8638 0.035(4) Uiso calc R 1 1
C C6 -0.2436(3) 0.55548(17) 0.7962(2) 0.0220(5) Uani d . 1 1
C C7 -0.1008(3) 0.50735(17) 0.8444(2) 0.0231(5) Uani d . 1 1
C C8 -0.2409(3) 0.79816(17) 0.6455(3) 0.0273(6) Uani d . 1 1
H H8 -0.3526 0.7981 0.5939 0.038(9) Uiso calc R 1 1
C C9 -0.1909(4) 0.8520(2) 0.7555(3) 0.0427(8) Uani d . 1 1
H H9A -0.0820 0.8576 0.8046 0.049(4) Uiso calc R 1 1
H H9B -0.2227 0.8231 0.8000 0.049(4) Uiso calc R 1 1
H H9C -0.2365 0.9093 0.7316 0.049(4) Uiso calc R 1 1
C C10 -0.1865(4) 0.8395(2) 0.5746(3) 0.0390(8) Uani d . 1 1
H H10A -0.2189 0.8998 0.5572 0.049(4) Uiso calc R 1 1
H H10B -0.2292 0.8077 0.5011 0.049(4) Uiso calc R 1 1
H H10C -0.0773 0.8368 0.6209 0.049(4) Uiso calc R 1 1
C C11 -0.2622(3) 0.6290(2) 0.5325(3) 0.0288(6) Uani d . 1 1
H H11 -0.2026 0.6485 0.5029 0.030(9) Uiso calc R 1 1
C C12 -0.4282(4) 0.6553(2) 0.4382(3) 0.0429(8) Uani d . 1 1
H H12A -0.4655 0.6244 0.3650 0.048(4) Uiso calc R 1 1
H H12B -0.4338 0.7176 0.4242 0.048(4) Uiso calc R 1 1
H H12C -0.4892 0.6404 0.4663 0.048(4) Uiso calc R 1 1
C C13 -0.2484(4) 0.5296(2) 0.5436(3) 0.0357(7) Uani d . 1 1
H H13A -0.3162 0.5073 0.5620 0.048(4) Uiso calc R 1 1
H H13B -0.1455 0.5138 0.6063 0.048(4) Uiso calc R 1 1
H H13C -0.2749 0.5047 0.4694 0.048(4) Uiso calc R 1 1
C C14 0.1677(3) 0.76221(19) 0.8091(2) 0.0262(6) Uani d . 1 1
C C15 0.3070(3) 0.6152(2) 0.9370(3) 0.0296(6) Uani d . 1 1
C C16 0.1055(3) 0.60419(18) 0.6968(3) 0.0256(6) Uani d . 1 1
H H7 -0.101(3) 0.4472(19) 0.876(2) 0.015(7) Uiso d . 1 1

loop_
_atom_site_aniso_label
_atom_site_aniso_U_11
_atom_site_aniso_U_22
_atom_site_aniso_U_33
_atom_site_aniso_U_12
_atom_site_aniso_U_13
_atom_site_aniso_U_23
Re1 0.01570(6) 0.01934(6) 0.02291(6) -0.00064(3) 0.01024(4) 0.00179(4)
Br1 0.04358(17) 0.02932(15) 0.02861(14) -0.00256(12) 0.02177(13) -0.00259(12)
P1 0.0162(3) 0.0179(3) 0.0219(3) -0.0005(2) 0.0105(2) 0.0015(3)
O1 0.0244(9) 0.0195(9) 0.0297(10) 0.0009(7) 0.0155(8) 0.0024(8)
O2 0.0290(11) 0.0302(11) 0.0431(13) -0.0090(9) 0.0139(10) 0.0058(10)
O3 0.0185(10) 0.0465(14) 0.0523(14) 0.0029(9) 0.0110(10) 0.0147(11)
O4 0.0445(13) 0.0394(13) 0.0460(13) -0.0008(10) 0.0342(11) -0.0043(10)
C1 0.0184(12) 0.0227(13) 0.0240(13) -0.0042(10) 0.0122(10) -0.0025(10)
C2 0.0242(14) 0.0278(15) 0.0385(16) -0.0006(11) 0.0194(12) 0.0019(12)
C3 0.0220(14) 0.0438(18) 0.0406(17) -0.0017(12) 0.0201(13) -0.0037(14)
C4 0.0296(15) 0.0386(17) 0.0346(15) -0.0143(13) 0.0225(13) -0.0074(13)
C5 0.0296(14) 0.0285(14) 0.0261(13) -0.0083(11) 0.0172(11) -0.0033(11)
C6 0.0238(12) 0.0200(13) 0.0227(12) -0.0051(10) 0.0136(10) -0.0037(10)
C7 0.0265(13) 0.0186(13) 0.0242(13) -0.0033(10) 0.0147(11) -0.0013(10)
C8 0.0219(13) 0.0190(13) 0.0375(15) 0.0028(10) 0.0151(12) 0.0069(11)
C9 0.0440(19) 0.0245(16) 0.054(2) 0.0056(13) 0.0251(17) -0.0042(14)
C10 0.0322(16) 0.0329(17) 0.0437(19) -0.0016(12) 0.0171(14) 0.0165(14)
C11 0.0243(13) 0.0342(15) 0.0253(14) 0.0002(11) 0.0127(11) -0.0040(12)
C12 0.0294(16) 0.053(2) 0.0275(16) -0.0033(14) 0.0055(13) -0.0007(14)
C13 0.0361(16) 0.0339(17) 0.0338(16) -0.0083(13) 0.0184(13) -0.0114(13)
C14 0.0182(12) 0.0294(15) 0.0268(14) 0.0000(10) 0.0106(10) 0.0037(11)
C15 0.0241(14) 0.0283(15) 0.0338(15) -0.0038(11) 0.0152(12) 0.0044(12)
C16 0.0210(12) 0.0241(14) 0.0316(14) 0.0002(10) 0.0151(11) 0.0033(11)

loop_
_atom_type_symbol
_atom_type_description
_atom_type_scat_dispersion_real
_atom_type_scat_dispersion_imag
_atom_type_scat_source
C C 0.0033 0.0016 'International Tables Vol C Tables 4.2.6.8 and 6.1.1.4'
H H 0.0000 0.0000 'International Tables Vol C Tables 4.2.6.8 and 6.1.1.4'
O O 0.0106 0.0060 'International Tables Vol C Tables 4.2.6.8 and 6.1.1.4'
P P 0.1023 0.0942 'International Tables Vol C Tables 4.2.6.8 and 6.1.1.4'
Br Br -0.2901 2.4595 'International Tables Vol C Tables 4.2.6.8 and 6.1.1.4'
Re Re -1.0185 7.2310 'International Tables Vol C Tables 4.2.6.8 and 6.1.1.4'

loop_
_geom_angle_atom_site_label_1
_geom_angle_atom_site_label_2
_geom_angle_atom_site_label_3
_geom_angle
C14 Re1 C16 90.87(12)
C14 Re1 C15 89.06(12)
C16 Re1 C15 89.00(12)
C14 Re1 O1 174.15(10)
C16 Re1 O1 94.97(9)
C15 Re1 O1 91.35(10)
C14 Re1 P1 96.71(8)
C16 Re1 P1 91.28(8)
C15 Re1 P1 174.22(8)
O1 Re1 P1 82.87(5)
C14 Re1 Br1 91.10(9)
C16 Re1 Br1 177.00(8)
C15 Re1 Br1 88.77(10)
O1 Re1 Br1 83.07(5)
P1 Re1 Br1 90.74(3)
C1 P1 C8 104.98(12)
C1 P1 C11 102.31(13)
C8 P1 C11 104.94(14)
C1 P1 Re1 111.71(9)
C8 P1 Re1 118.89(9)
C11 P1 Re1 112.42(10)
C7 O1 Re1 136.60(18)
C2 C1 C6 117.4(2)
C2 C1 P1 120.9(2)
C6 C1 P1 121.56(19)
C1 C2 C3 121.7(3)
C1 C2 H2 119.1
C3 C2 H2 119.1
C4 C3 C2 120.4(3)
C4 C3 H3 119.8
C2 C3 H3 119.8
C3 C4 C5 119.6(3)
C3 C4 H4 120.2
C5 C4 H4 120.2
C4 C5 C6 120.5(3)
C4 C5 H5 119.7
C6 C5 H5 119.7
C5 C6 C1 120.4(2)
C5 C6 C7 113.0(2)
C1 C6 C7 126.6(2)
O1 C7 C6 129.1(2)
O1 C7 H7 118.4(15)
C6 C7 H7 112.5(15)
C9 C8 C10 111.4(3)
C9 C8 P1 112.9(2)
C10 C8 P1 109.7(2)
C9 C8 H8 107.5
C10 C8 H8 107.5
P1 C8 H8 107.5
C8 C9 H9A 109.5
C8 C9 H9B 109.5
H9A C9 H9B 109.5
C8 C9 H9C 109.5
H9A C9 H9C 109.5
H9B C9 H9C 109.5
C8 C10 H10A 109.5
C8 C10 H10B 109.5
H10A C10 H10B 109.5
C8 C10 H10C 109.5
H10A C10 H10C 109.5
H10B C10 H10C 109.5
C13 C11 C12 110.0(3)
C13 C11 P1 111.6(2)
C12 C11 P1 113.6(2)
C13 C11 H11 107.1
C12 C11 H11 107.1
P1 C11 H11 107.1
C11 C12 H12A 109.5
C11 C12 H12B 109.5
H12A C12 H12B 109.5
C11 C12 H12C 109.5
H12A C12 H12C 109.5
H12B C12 H12C 109.5
C11 C13 H13A 109.5
C11 C13 H13B 109.5
H13A C13 H13B 109.5
C11 C13 H13C 109.5
H13A C13 H13C 109.5
H13B C13 H13C 109.5
O2 C14 Re1 177.4(3)
O3 C15 Re1 178.6(3)
O4 C16 Re1 177.2(2)

loop_
_geom_bond_atom_site_label_1
_geom_bond_atom_site_label_2
_geom_bond_distance
_geom_bond_publ_flag
Re1 C14 1.901(3) yes
Re1 C15 1.943(3) yes
Re1 C16 1.915(3) yes
Re1 O1 2.1739(18) yes
Re1 P1 2.4655(13) yes
Re1 Br1 2.6116(6) yes
P1 C1 1.835(3) ?
P1 C8 1.842(3) ?
P1 C11 1.865(3) ?
O1 C7 1.231(3) ?
O2 C14 1.153(3) ?
O3 C15 1.144(3) ?
O4 C16 1.148(3) ?
C1 C2 1.392(4) ?
C1 C6 1.406(4) ?
C2 C3 1.393(4) ?
C2 H2 0.9300 ?
C3 C4 1.371(5) ?
C3 H3 0.9300 ?
C4 C5 1.383(4) ?
C4 H4 0.9300 ?
C5 C6 1.405(3) ?
C5 H5 0.9300 ?
C6 C7 1.468(4) ?
C7 H7 1.01(3) ?
C8 C9 1.514(5) ?
C8 C10 1.528(4) ?
C8 H8 0.9800 ?
C9 H9A 0.9600 ?
C9 H9B 0.9600 ?
C9 H9C 0.9600 ?
C10 H10A 0.9600 ?
C10 H10B 0.9600 ?
C10 H10C 0.9600 ?
C11 C13 1.517(4) ?
C11 C12 1.533(4) ?
C11 H11 0.9800 ?
C12 H12A 0.9600 ?
C12 H12B 0.9600 ?
C12 H12C 0.9600 ?
C13 H13A 0.9600 ?
C13 H13B 0.9600 ?
C13 H13C 0.9600 ?
